data_1514654
loop_
_publ_author_name
'Jeon, Ie-Rang'
'Calancea, Sergiu'
'Panja, Anangamohan'
'Pi\~nero Cruz, Dalice M.'
'Koumousi, Evangelia S.'
'Dechambenoit, Pierre'
'Coulon, Claude'
'Wattiaux, Alain'
'Rosa, Patrick'
'Mathoni\`ere, Corine'
'Cl\'erac, Rodolphe'

_publ_section_title
;
 Spin crossover or intra-molecular electron transfer in a cyanido-bridged
 Fe/Co dinuclear dumbbell: a matter of state
;
_journal_issue 6
_journal_name_full 'Chemical Science'
_journal_page_first 2463
_journal_paper_doi 10.1039/c3sc22069a
_journal_volume 4
_journal_year 2013
_chemical_formula_moiety '2(C51 H36 Co Fe N13), 5(C H4 O)'
_chemical_formula_sum 'C107 H92 Co2 Fe2 N26 O5'
_chemical_formula_weight 2051.63
_chemical_name_systematic
;
?
;
_space_group_IT_number 14
_symmetry_cell_setting monoclinic
_symmetry_space_group_name_Hall '-P 2ybc'
_symmetry_space_group_name_H-M 'P 1 21/c 1'
_atom_sites_solution_hydrogens geom
_atom_sites_solution_primary direct
_atom_sites_solution_secondary difmap
_audit_creation_method SHELXL-97
_cell_angle_alpha 90.00
_cell_angle_beta 102.313(5)
_cell_angle_gamma 90.00
_cell_formula_units_Z 2
_cell_length_a 13.6545(15)
_cell_length_b 14.3480(17)
_cell_length_c 25.328(3)
_cell_measurement_reflns_used 9912
_cell_measurement_temperature 370(2)
_cell_measurement_theta_max 25.29
_cell_measurement_theta_min 2.85
_cell_volume 4848.0(10)
_computing_cell_refinement 'Bruker SAINT'
_computing_data_collection 'Bruker APEX2'
_computing_data_reduction 'Bruker SAINT'
_computing_molecular_graphics ORTEP-32
_computing_publication_material 'WINGX (Farrugia)'
_computing_structure_refinement 'SHELXL-97 (Sheldrick, 2008)'
_computing_structure_solution 'AUTOSTRUCTURE (Bruker)'
_diffrn_ambient_temperature 370(2)
_diffrn_measured_fraction_theta_full 0.984
_diffrn_measured_fraction_theta_max 0.984
_diffrn_measurement_device_type 'Bruker APEX-II CCD'
_diffrn_measurement_method 'phi and omega scans'
_diffrn_radiation_monochromator graphite
_diffrn_radiation_source 'fine-focus sealed tube'
_diffrn_radiation_type MoK\a
_diffrn_radiation_wavelength 0.71073
_diffrn_reflns_av_R_equivalents 0.0269
_diffrn_reflns_av_sigmaI/netI 0.0238
_diffrn_reflns_limit_h_max 16
_diffrn_reflns_limit_h_min -14
_diffrn_reflns_limit_k_max 17
_diffrn_reflns_limit_k_min -13
_diffrn_reflns_limit_l_max 30
_diffrn_reflns_limit_l_min -30
_diffrn_reflns_number 43392
_diffrn_reflns_theta_full 25.38
_diffrn_reflns_theta_max 25.38
_diffrn_reflns_theta_min 1.99
_exptl_absorpt_coefficient_mu 0.700
_exptl_absorpt_correction_T_max 0.9333
_exptl_absorpt_correction_T_min 0.8613
_exptl_absorpt_correction_type multi-scan
_exptl_absorpt_process_details SADABS
_exptl_crystal_colour blue
_exptl_crystal_density_diffrn 1.405
_exptl_crystal_density_method 'not measured'
_exptl_crystal_description square
_exptl_crystal_F_000 2124
_exptl_crystal_size_max 0.22
_exptl_crystal_size_mid 0.21
_exptl_crystal_size_min 0.10
_refine_diff_density_max 1.103
_refine_diff_density_min -0.636
_refine_diff_density_rms 0.061
_refine_ls_extinction_method none
_refine_ls_goodness_of_fit_ref 1.063
_refine_ls_hydrogen_treatment riding
_refine_ls_matrix_type full
_refine_ls_number_parameters 657
_refine_ls_number_reflns 8774
_refine_ls_number_restraints 1
_refine_ls_restrained_S_all 1.063
_refine_ls_R_factor_all 0.0658
_refine_ls_R_factor_gt 0.0511
_refine_ls_shift/su_max 0.007
_refine_ls_shift/su_mean 0.000
_refine_ls_structure_factor_coef Fsqd
_refine_ls_weighting_details 'calc w=1/[\s^2^(Fo^2^)+(0.0533P)^2^+6.5157P] where P=(Fo^2^+2Fc^2^)/3'
_refine_ls_weighting_scheme calc
_refine_ls_wR_factor_gt 0.1266
_refine_ls_wR_factor_ref 0.1356
_reflns_number_gt 7005
_reflns_number_total 8774
_reflns_threshold_expression >2\s(I)
_cod_data_source_file c3sc22069a.txt
_cod_data_source_block compound_[FeCo]370K
_cod_original_cell_volume 4847.9(10)
_cod_original_sg_symbol_H-M P21/c
_cod_database_code 1514654

loop_
_symmetry_equiv_pos_as_xyz
'x, y, z'
'-x, y+1/2, -z+1/2'
'-x, -y, -z'
'x, -y-1/2, z-1/2'

loop_
_atom_site_label
_atom_site_type_symbol
_atom_site_fract_x
_atom_site_fract_y
_atom_site_fract_z
_atom_site_U_iso_or_equiv
_atom_site_adp_type
_atom_site_occupancy
_atom_site_symmetry_multiplicity
_atom_site_calc_flag
_atom_site_refinement_flags
_atom_site_disorder_assembly
_atom_site_disorder_group
Co1 Co 0.69993(3) -0.00056(3) 0.149728(15) 0.03194(12) Uani 1 1 d . . .
Fe1 Fe 0.78676(3) 0.00785(3) 0.352551(17) 0.03599(13) Uani 1 1 d . . .
N5 N 0.67085(18) 0.01660(18) 0.06704(10) 0.0354(6) Uani 1 1 d . . .
N1 N 0.57522(18) 0.09613(17) 0.14826(10) 0.0383(6) Uani 1 1 d . . .
N7 N 0.7695(2) 0.14171(17) 0.35909(10) 0.0377(6) Uani 1 1 d . . .
N2 N 0.82186(19) -0.09457(19) 0.14234(11) 0.0438(6) Uani 1 1 d . . .
N3 N 0.62049(19) -0.12728(18) 0.13734(11) 0.0397(6) Uani 1 1 d . . .
N4 N 0.78343(18) 0.12335(18) 0.15590(10) 0.0395(6) Uani 1 1 d . . .
C10 C 0.5699(2) 0.1742(2) 0.11860(13) 0.0390(7) Uani 1 1 d . . .
N6 N 0.7217(2) -0.01147(19) 0.23048(12) 0.0484(7) Uani 1 1 d . . .
C30 C 0.7446(2) -0.0046(2) 0.27671(14) 0.0397(7) Uani 1 1 d . . .
N9 N 0.8300(2) 0.02000(19) 0.43014(10) 0.0407(6) Uani 1 1 d . . .
C45 C 0.7950(2) 0.1746(2) 0.41091(13) 0.0418(7) Uani 1 1 d . . .
N8 N 0.7832(2) 0.26538(19) 0.41690(11) 0.0453(7) Uani 1 1 d . . .
C46 C 0.7475(2) 0.2959(2) 0.36428(13) 0.0408(7) Uani 1 1 d . . .
C47 C 0.7391(2) 0.2199(2) 0.32836(12) 0.0366(7) Uani 1 1 d . . .
N10 N 0.8205(2) -0.12072(18) 0.37043(11) 0.0417(6) Uani 1 1 d . . .
C25 C 0.6436(2) 0.1009(2) 0.04528(12) 0.0406(7) Uani 1 1 d . . .
C24 C 0.6096(3) 0.1105(3) -0.01008(14) 0.0548(9) Uani 1 1 d . . .
H24 H 0.5906 0.1688 -0.0248 0.066 Uiso 1 1 calc R . .
C23 C 0.6040(3) 0.0340(3) -0.04322(14) 0.0620(11) Uani 1 1 d . . .
H23 H 0.5794 0.0399 -0.0802 0.074 Uiso 1 1 calc R . .
C22 C 0.6345(3) -0.0495(3) -0.02150(15) 0.0597(10) Uani 1 1 d . . .
H22 H 0.6328 -0.1014 -0.0437 0.072 Uiso 1 1 calc R . .
C21 C 0.6689(2) -0.0585(2) 0.03476(13) 0.0437(8) Uani 1 1 d . . .
C28 C 0.7046(2) -0.1528(2) 0.06130(14) 0.0455(8) Uani 1 1 d . . .
C5 C 0.8114(3) -0.1440(2) 0.09659(15) 0.0473(8) Uani 1 1 d . . .
C4 C 0.8931(3) -0.1868(3) 0.0830(2) 0.0754(13) Uani 1 1 d . . .
H4 H 0.8865 -0.2170 0.0499 0.090 Uiso 1 1 calc R . .
C3 C 0.9843(3) -0.1845(4) 0.1186(3) 0.0947(17) Uani 1 1 d . . .
H3 H 1.0397 -0.2131 0.1096 0.114 Uiso 1 1 calc R . .
C2 C 0.9939(3) -0.1403(3) 0.1672(2) 0.0755(13) Uani 1 1 d . . .
H2 H 1.0543 -0.1407 0.1925 0.091 Uiso 1 1 calc R . .
C1 C 0.9107(3) -0.0951(3) 0.17754(17) 0.0591(10) Uani 1 1 d . . .
H1 H 0.9164 -0.0637 0.2102 0.071 Uiso 1 1 calc R . .
C20 C 0.6332(2) -0.1852(2) 0.09771(14) 0.0434(8) Uani 1 1 d . . .
C19 C 0.5855(3) -0.2712(3) 0.09082(18) 0.0627(11) Uani 1 1 d . . .
H19 H 0.5936 -0.3101 0.0627 0.075 Uiso 1 1 calc R . .
C18 C 0.5265(3) -0.2986(3) 0.1257(2) 0.0743(13) Uani 1 1 d . . .
H18 H 0.4941 -0.3560 0.1213 0.089 Uiso 1 1 calc R . .
C17 C 0.5159(3) -0.2403(3) 0.16693(19) 0.0681(12) Uani 1 1 d . . .
H17 H 0.4769 -0.2576 0.1913 0.082 Uiso 1 1 calc R . .
C16 C 0.5637(3) -0.1564(3) 0.17158(15) 0.0525(9) Uani 1 1 d . . .
H16 H 0.5568 -0.1173 0.1998 0.063 Uiso 1 1 calc R . .
C29 C 0.7049(3) -0.2269(3) 0.01694(18) 0.0726(12) Uani 1 1 d . . .
H29A H 0.7479 -0.2066 -0.0063 0.109 Uiso 1 1 calc R . .
H29B H 0.6380 -0.2351 -0.0039 0.109 Uiso 1 1 calc R . .
H29C H 0.7291 -0.2850 0.0335 0.109 Uiso 1 1 calc R . .
C26 C 0.6491(2) 0.1856(2) 0.08353(13) 0.0420(7) Uani 1 1 d . . .
C11 C 0.7526(2) 0.1950(2) 0.12242(12) 0.0392(7) Uani 1 1 d . . .
C12 C 0.8093(3) 0.2753(3) 0.12584(15) 0.0559(9) Uani 1 1 d . . .
H12 H 0.7877 0.3244 0.1022 0.067 Uiso 1 1 calc R . .
C13 C 0.8979(3) 0.2836(3) 0.16407(17) 0.0647(11) Uani 1 1 d . . .
H13 H 0.9365 0.3374 0.1659 0.078 Uiso 1 1 calc R . .
C14 C 0.9277(3) 0.2114(3) 0.19908(17) 0.0617(11) Uani 1 1 d . . .
H14 H 0.9863 0.2151 0.2256 0.074 Uiso 1 1 calc R . .
C15 C 0.8687(3) 0.1337(3) 0.19389(15) 0.0540(9) Uani 1 1 d . . .
H15 H 0.8884 0.0849 0.2180 0.065 Uiso 1 1 calc R . .
C27 C 0.6267(3) 0.2752(3) 0.04958(16) 0.0636(11) Uani 1 1 d . . .
H27A H 0.6335 0.3283 0.0732 0.095 Uiso 1 1 calc R . .
H27B H 0.5596 0.2727 0.0283 0.095 Uiso 1 1 calc R . .
H27C H 0.6732 0.2805 0.0261 0.095 Uiso 1 1 calc R . .
C6 C 0.5104(3) 0.0848(3) 0.18062(15) 0.0525(9) Uani 1 1 d . . .
H6 H 0.5154 0.0316 0.2020 0.063 Uiso 1 1 calc R . .
C7 C 0.4358(3) 0.1493(3) 0.18349(19) 0.0665(11) Uani 1 1 d . . .
H7 H 0.3899 0.1382 0.2051 0.080 Uiso 1 1 calc R . .
C8 C 0.4313(3) 0.2292(3) 0.15401(19) 0.0680(12) Uani 1 1 d . . .
H8 H 0.3832 0.2742 0.1559 0.082 Uiso 1 1 calc R . .
C9 C 0.4988(3) 0.2424(3) 0.12145(16) 0.0558(9) Uani 1 1 d . . .
H9 H 0.4969 0.2969 0.1013 0.067 Uiso 1 1 calc R . .
C32 C 0.6478(3) -0.0134(2) 0.35948(17) 0.0556(9) Uani 1 1 d . . .
N13 N 0.5669(3) -0.0247(3) 0.3634(2) 0.1019(16) Uani 1 1 d . . .
C44 C 0.8319(3) 0.1049(2) 0.45250(13) 0.0444(8) Uani 1 1 d . . .
C48 C 0.7056(2) 0.2318(2) 0.27279(13) 0.0436(8) Uani 1 1 d . . .
H48 H 0.7004 0.1815 0.2492 0.052 Uiso 1 1 calc R . .
C49 C 0.6804(3) 0.3211(2) 0.25409(15) 0.0539(9) Uani 1 1 d . . .
H49 H 0.6572 0.3310 0.2173 0.065 Uiso 1 1 calc R . .
C50 C 0.6892(3) 0.3970(2) 0.28967(16) 0.0566(9) Uani 1 1 d . . .
H50 H 0.6720 0.4563 0.2759 0.068 Uiso 1 1 calc R . .
C51 C 0.7228(3) 0.3858(2) 0.34456(15) 0.0520(9) Uani 1 1 d . . .
H51 H 0.7290 0.4366 0.3678 0.062 Uiso 1 1 calc R . .
C43 C 0.8662(3) 0.1165(3) 0.50779(14) 0.0564(10) Uani 1 1 d . . .
H43 H 0.8702 0.1754 0.5235 0.068 Uiso 1 1 calc R . .
C42 C 0.8945(3) 0.0371(3) 0.53887(14) 0.0616(10) Uani 1 1 d . . .
H42 H 0.9163 0.0428 0.5761 0.074 Uiso 1 1 calc R . .
C41 C 0.8908(3) -0.0491(3) 0.51571(14) 0.0580(10) Uani 1 1 d . . .
H41 H 0.9096 -0.1016 0.5369 0.070 Uiso 1 1 calc R . .
C40 C 0.8584(3) -0.0574(3) 0.45993(13) 0.0470(8) Uani 1 1 d . . .
C39 C 0.8519(3) -0.1379(2) 0.42502(14) 0.0475(8) Uani 1 1 d . . .
N11 N 0.8733(2) -0.2260(2) 0.43813(13) 0.0585(8) Uani 1 1 d . . .
C38 C 0.8558(3) -0.2706(2) 0.38845(17) 0.0534(9) Uani 1 1 d . . .
C33 C 0.8238(2) -0.2063(2) 0.34614(14) 0.0439(8) Uani 1 1 d . . .
C34 C 0.8020(3) -0.2329(2) 0.29185(16) 0.0515(9) Uani 1 1 d . . .
H34 H 0.7807 -0.1899 0.2643 0.062 Uiso 1 1 calc R . .
C35 C 0.8135(3) -0.3260(3) 0.28088(19) 0.0629(11) Uani 1 1 d . . .
H35 H 0.8003 -0.3460 0.2451 0.075 Uiso 1 1 calc R . .
C36 C 0.8442(3) -0.3905(3) 0.3218(2) 0.0730(13) Uani 1 1 d . . .
H36 H 0.8512 -0.4526 0.3126 0.088 Uiso 1 1 calc R . .
C37 C 0.8644(3) -0.3658(3) 0.3754(2) 0.0691(12) Uani 1 1 d . . .
H37 H 0.8832 -0.4102 0.4024 0.083 Uiso 1 1 calc R . .
C31 C 0.9225(3) 0.0297(3) 0.33994(13) 0.0475(8) Uani 1 1 d . . .
N12 N 0.9998(3) 0.0413(3) 0.33087(16) 0.0791(11) Uani 1 1 d . . .
O1 O 0.8391(5) 0.3626(5) 0.5153(2) 0.190(3) Uani 1 1 d . . .
C1S C 0.9127(6) 0.4199(6) 0.5194(4) 0.161(4) Uani 1 1 d . . .
C2S C 1.2647(7) 0.0222(6) 0.3479(4) 0.148(3) Uani 1 1 d D . .
O2 O 1.2081(6) 0.1029(7) 0.3602(3) 0.155(3) Uani 0.65 1 d PD A 1
C3S C 0.5000 0.5000 0.0000 0.40(3) Uani 1 2 d S . .
O2B O 1.3557(14) -0.0349(14) 0.3692(8) 0.181(7) Uani 0.35 1 d P A 2
O3 O 0.4406(18) 0.4412(14) 0.0197(8) 0.272(9) Uani 0.50 1 d P . .

loop_
_atom_site_aniso_label
_atom_site_aniso_U_11
_atom_site_aniso_U_22
_atom_site_aniso_U_33
_atom_site_aniso_U_23
_atom_site_aniso_U_13
_atom_site_aniso_U_12
Co1 0.0334(2) 0.0323(2) 0.0293(2) -0.00305(16) 0.00489(16) 0.00182(16)
Fe1 0.0415(3) 0.0336(2) 0.0324(2) 0.00175(18) 0.00684(19) 0.00336(18)
N5 0.0327(13) 0.0431(15) 0.0308(13) -0.0030(11) 0.0075(10) -0.0027(11)
N1 0.0340(13) 0.0372(14) 0.0445(15) -0.0050(12) 0.0101(12) 0.0009(11)
N7 0.0448(15) 0.0341(14) 0.0334(14) -0.0005(11) 0.0067(11) 0.0021(11)
N2 0.0353(15) 0.0435(15) 0.0514(17) -0.0029(13) 0.0067(13) 0.0035(12)
N3 0.0346(14) 0.0399(15) 0.0465(15) 0.0024(12) 0.0129(12) 0.0020(11)
N4 0.0317(14) 0.0430(15) 0.0421(15) -0.0033(12) 0.0039(11) -0.0003(11)
C10 0.0331(16) 0.0344(16) 0.0456(18) -0.0023(14) -0.0002(14) 0.0006(13)
N6 0.0632(19) 0.0402(16) 0.0372(16) -0.0045(12) 0.0008(13) 0.0079(13)
C30 0.0455(18) 0.0320(16) 0.0401(19) -0.0026(14) 0.0059(14) 0.0053(13)
N9 0.0440(15) 0.0456(16) 0.0331(14) 0.0042(12) 0.0097(12) 0.0013(12)
C45 0.0442(18) 0.0456(19) 0.0363(17) -0.0047(14) 0.0099(14) -0.0038(14)
N8 0.0500(16) 0.0432(16) 0.0438(16) -0.0099(13) 0.0125(13) -0.0049(13)
C46 0.0388(17) 0.0390(18) 0.0471(19) -0.0053(14) 0.0146(15) -0.0042(13)
C47 0.0371(16) 0.0321(16) 0.0423(17) -0.0006(13) 0.0121(14) -0.0006(12)
N10 0.0447(15) 0.0367(14) 0.0446(15) 0.0069(12) 0.0115(12) 0.0023(12)
C25 0.0341(16) 0.052(2) 0.0349(17) 0.0016(15) 0.0053(13) -0.0063(14)
C24 0.054(2) 0.069(3) 0.0379(19) 0.0086(18) 0.0025(16) -0.0037(18)
C23 0.058(2) 0.094(3) 0.0292(18) 0.001(2) -0.0015(16) -0.015(2)
C22 0.058(2) 0.080(3) 0.041(2) -0.021(2) 0.0111(18) -0.020(2)
C21 0.0380(17) 0.059(2) 0.0374(17) -0.0125(16) 0.0145(14) -0.0133(15)
C28 0.0403(18) 0.0470(19) 0.052(2) -0.0186(16) 0.0161(15) -0.0043(14)
C5 0.0441(19) 0.0399(18) 0.063(2) -0.0101(16) 0.0231(17) -0.0013(14)
C4 0.048(2) 0.077(3) 0.106(4) -0.032(3) 0.027(2) 0.005(2)
C3 0.046(3) 0.089(4) 0.154(5) -0.030(4) 0.032(3) 0.011(2)
C2 0.038(2) 0.066(3) 0.116(4) -0.002(3) 0.002(2) 0.0068(19)
C1 0.045(2) 0.055(2) 0.071(3) 0.0009(19) -0.0016(19) 0.0034(17)
C20 0.0365(17) 0.0367(17) 0.057(2) -0.0048(15) 0.0104(15) 0.0009(13)
C19 0.061(2) 0.039(2) 0.086(3) -0.0101(19) 0.013(2) -0.0095(17)
C18 0.060(3) 0.048(2) 0.115(4) 0.012(2) 0.018(3) -0.0169(19)
C17 0.053(2) 0.066(3) 0.092(3) 0.025(2) 0.029(2) -0.002(2)
C16 0.047(2) 0.054(2) 0.061(2) 0.0099(18) 0.0228(18) 0.0027(16)
C29 0.072(3) 0.072(3) 0.077(3) -0.044(2) 0.025(2) -0.005(2)
C26 0.0458(19) 0.0379(17) 0.0402(18) 0.0083(14) 0.0045(14) 0.0002(14)
C11 0.0420(17) 0.0397(17) 0.0375(17) -0.0011(14) 0.0121(14) -0.0046(14)
C12 0.063(2) 0.052(2) 0.054(2) 0.0016(18) 0.0147(18) -0.0162(18)
C13 0.061(3) 0.062(3) 0.073(3) -0.013(2) 0.020(2) -0.026(2)
C14 0.0362(19) 0.073(3) 0.072(3) -0.021(2) 0.0044(18) -0.0111(18)
C15 0.0419(19) 0.057(2) 0.059(2) -0.0051(18) 0.0013(17) 0.0024(16)
C27 0.072(3) 0.050(2) 0.064(2) 0.0199(19) 0.004(2) 0.0015(19)
C6 0.049(2) 0.047(2) 0.067(2) -0.0042(18) 0.0261(18) -0.0005(16)
C7 0.050(2) 0.059(3) 0.099(3) -0.017(2) 0.037(2) -0.0016(18)
C8 0.045(2) 0.057(3) 0.104(3) -0.015(2) 0.021(2) 0.0114(18)
C9 0.046(2) 0.042(2) 0.075(3) -0.0002(18) 0.0044(19) 0.0079(16)
C32 0.053(2) 0.0353(18) 0.080(3) -0.0030(17) 0.018(2) 0.0020(16)
N13 0.057(2) 0.065(2) 0.192(5) -0.019(3) 0.045(3) -0.0035(19)
C44 0.0472(19) 0.053(2) 0.0347(17) -0.0009(15) 0.0125(15) 0.0001(15)
C48 0.0502(19) 0.0382(18) 0.0420(18) -0.0018(14) 0.0092(15) 0.0037(14)
C49 0.067(2) 0.044(2) 0.051(2) 0.0075(17) 0.0121(18) 0.0036(17)
C50 0.072(3) 0.0363(19) 0.064(2) 0.0080(17) 0.019(2) 0.0050(17)
C51 0.059(2) 0.0358(18) 0.065(2) -0.0093(17) 0.0226(19) -0.0040(16)
C43 0.062(2) 0.071(3) 0.0374(19) -0.0053(18) 0.0122(17) 0.0012(19)
C42 0.065(2) 0.089(3) 0.0296(18) 0.003(2) 0.0070(17) 0.006(2)
C41 0.062(2) 0.073(3) 0.039(2) 0.0198(19) 0.0113(17) 0.008(2)
C40 0.0472(19) 0.055(2) 0.0410(19) 0.0140(16) 0.0137(15) 0.0029(16)
C39 0.0455(19) 0.050(2) 0.049(2) 0.0170(17) 0.0142(16) 0.0047(15)
N11 0.064(2) 0.0483(18) 0.065(2) 0.0245(16) 0.0162(16) 0.0042(15)
C38 0.045(2) 0.0419(19) 0.074(3) 0.0182(19) 0.0157(18) -0.0003(15)
C33 0.0372(17) 0.0349(17) 0.062(2) 0.0064(15) 0.0156(16) -0.0012(13)
C34 0.047(2) 0.0416(19) 0.067(2) -0.0025(17) 0.0156(18) -0.0001(15)
C35 0.056(2) 0.044(2) 0.089(3) -0.015(2) 0.017(2) -0.0042(17)
C36 0.062(3) 0.035(2) 0.124(4) -0.005(2) 0.023(3) -0.0013(18)
C37 0.065(3) 0.039(2) 0.100(4) 0.017(2) 0.009(2) -0.0016(18)
C31 0.052(2) 0.053(2) 0.0370(18) 0.0080(15) 0.0082(16) 0.0037(16)
N12 0.053(2) 0.106(3) 0.080(3) 0.025(2) 0.0184(19) 0.002(2)
O1 0.146(5) 0.278(8) 0.151(5) -0.101(5) 0.043(4) 0.002(5)
C1S 0.097(5) 0.136(6) 0.260(10) -0.077(6) 0.062(6) -0.065(5)
C2S 0.152(7) 0.100(5) 0.179(8) 0.036(5) 0.006(6) 0.028(5)
O2 0.114(6) 0.186(9) 0.164(7) -0.022(6) 0.024(5) -0.053(6)
C3S 0.86(8) 0.092(11) 0.22(2) 0.085(13) 0.02(3) -0.04(2)
O2B 0.152(14) 0.195(17) 0.200(17) 0.039(14) 0.045(12) -0.056(13)
O3 0.38(3) 0.200(17) 0.24(2) -0.053(15) 0.076(18) 0.054(19)

loop_
_atom_type_symbol
_atom_type_description
_atom_type_scat_dispersion_real
_atom_type_scat_dispersion_imag
_atom_type_scat_source
C C 0.0033 0.0016 'International Tables Vol C Tables 4.2.6.8 and 6.1.1.4'
N N 0.0061 0.0033 'International Tables Vol C Tables 4.2.6.8 and 6.1.1.4'
O O 0.0106 0.0060 'International Tables Vol C Tables 4.2.6.8 and 6.1.1.4'
Fe Fe 0.3463 0.8444 'International Tables Vol C Tables 4.2.6.8 and 6.1.1.4'
Co Co 0.3494 0.9721 'International Tables Vol C Tables 4.2.6.8 and 6.1.1.4'
H H 0.0000 0.0000 'International Tables Vol C Tables 4.2.6.8 and 6.1.1.4'

loop_
_geom_angle_atom_site_label_1
_geom_angle_atom_site_label_2
_geom_angle_atom_site_label_3
_geom_angle
_geom_angle_site_symmetry_3
N6 Co1 N5 176.50(11) .
N6 Co1 N4 91.72(11) .
N5 Co1 N4 87.61(10) .
N6 Co1 N3 92.53(11) .
N5 Co1 N3 88.30(10) .
N4 Co1 N3 175.03(10) .
N6 Co1 N2 95.11(11) .
N5 Co1 N2 88.39(10) .
N4 Co1 N2 96.75(10) .
N3 Co1 N2 80.31(10) .
N6 Co1 N1 90.72(11) .
N5 Co1 N1 85.79(10) .
N4 Co1 N1 82.69(9) .
N3 Co1 N1 99.82(9) .
N2 Co1 N1 174.16(10) .
C30 Fe1 N10 98.83(12) .
C30 Fe1 N9 179.75(13) .
N10 Fe1 N9 80.92(11) .
C30 Fe1 N7 99.40(12) .
N10 Fe1 N7 161.73(11) .
N9 Fe1 N7 80.85(11) .
C30 Fe1 C32 89.18(16) .
N10 Fe1 C32 91.02(13) .
N9 Fe1 C32 90.83(15) .
N7 Fe1 C32 90.47(13) .
C30 Fe1 C31 86.76(14) .
N10 Fe1 C31 90.24(13) .
N9 Fe1 C31 93.23(13) .
N7 Fe1 C31 89.57(13) .
C32 Fe1 C31 175.89(16) .
C25 N5 C21 120.0(3) .
C25 N5 Co1 119.9(2) .
C21 N5 Co1 119.7(2) .
C6 N1 C10 118.8(3) .
C6 N1 Co1 121.7(2) .
C10 N1 Co1 119.1(2) .
C45 N7 C47 104.2(3) .
C45 N7 Fe1 114.3(2) .
C47 N7 Fe1 141.5(2) .
C5 N2 C1 119.1(3) .
C5 N2 Co1 117.3(2) .
C1 N2 Co1 123.0(2) .
C20 N3 C16 118.3(3) .
C20 N3 Co1 120.1(2) .
C16 N3 Co1 121.4(2) .
C11 N4 C15 118.2(3) .
C11 N4 Co1 120.6(2) .
C15 N4 Co1 121.2(2) .
N1 C10 C9 120.8(3) .
N1 C10 C26 116.7(3) .
C9 C10 C26 122.4(3) .
C30 N6 Co1 168.2(3) .
N6 C30 Fe1 178.0(3) .
C44 N9 C40 122.2(3) .
C44 N9 Fe1 119.0(2) .
C40 N9 Fe1 118.8(2) .
N8 C45 N7 115.9(3) .
N8 C45 C44 128.4(3) .
N7 C45 C44 115.6(3) .
C45 N8 C46 103.1(3) .
N8 C46 C51 130.0(3) .
N8 C46 C47 109.8(3) .
C51 C46 C47 120.2(3) .
N7 C47 C48 131.6(3) .
N7 C47 C46 107.0(3) .
C48 C47 C46 121.4(3) .
C33 N10 C39 104.8(3) .
C33 N10 Fe1 140.8(2) .
C39 N10 Fe1 114.4(2) .
N5 C25 C24 120.4(3) .
N5 C25 C26 118.5(3) .
C24 C25 C26 121.1(3) .
C23 C24 C25 120.1(4) .
C23 C24 H24 120.0 .
C25 C24 H24 120.0 .
C22 C23 C24 119.3(3) .
C22 C23 H23 120.4 .
C24 C23 H23 120.4 .
C23 C22 C21 120.1(4) .
C23 C22 H22 120.0 .
C21 C22 H22 120.0 .
N5 C21 C22 120.0(3) .
N5 C21 C28 118.2(3) .
C22 C21 C28 121.8(3) .
C21 C28 C5 110.6(3) .
C21 C28 C29 109.6(3) .
C5 C28 C29 109.1(3) .
C21 C28 C20 110.0(3) .
C5 C28 C20 108.4(3) .
C29 C28 C20 109.0(3) .
N2 C5 C4 120.6(3) .
N2 C5 C28 117.2(3) .
C4 C5 C28 122.2(3) .
C3 C4 C5 119.5(4) .
C3 C4 H4 120.2 .
C5 C4 H4 120.2 .
C2 C3 C4 120.2(4) .
C2 C3 H3 119.9 .
C4 C3 H3 119.9 .
C3 C2 C1 117.7(4) .
C3 C2 H2 121.2 .
C1 C2 H2 121.2 .
N2 C1 C2 122.7(4) .
N2 C1 H1 118.7 .
C2 C1 H1 118.7 .
N3 C20 C19 120.8(3) .
N3 C20 C28 117.2(3) .
C19 C20 C28 122.0(3) .
C18 C19 C20 119.9(4) .
C18 C19 H19 120.1 .
C20 C19 H19 120.1 .
C17 C18 C19 119.1(4) .
C17 C18 H18 120.4 .
C19 C18 H18 120.4 .
C16 C17 C18 118.6(4) .
C16 C17 H17 120.7 .
C18 C17 H17 120.7 .
N3 C16 C17 123.3(4) .
N3 C16 H16 118.3 .
C17 C16 H16 118.3 .
C28 C29 H29A 109.5 .
C28 C29 H29B 109.5 .
H29A C29 H29B 109.5 .
C28 C29 H29C 109.5 .
H29A C29 H29C 109.5 .
H29B C29 H29C 109.5 .
C27 C26 C25 109.2(3) .
C27 C26 C10 109.2(3) .
C25 C26 C10 109.3(3) .
C27 C26 C11 109.1(3) .
C25 C26 C11 112.5(3) .
C10 C26 C11 107.4(2) .
N4 C11 C12 120.2(3) .
N4 C11 C26 117.2(3) .
C12 C11 C26 122.4(3) .
C11 C12 C13 120.7(4) .
C11 C12 H12 119.7 .
C13 C12 H12 119.7 .
C14 C13 C12 118.9(4) .
C14 C13 H13 120.6 .
C12 C13 H13 120.6 .
C15 C14 C13 117.9(4) .
C15 C14 H14 121.0 .
C13 C14 H14 121.0 .
N4 C15 C14 124.0(4) .
N4 C15 H15 118.0 .
C14 C15 H15 118.0 .
C26 C27 H27A 109.5 .
C26 C27 H27B 109.5 .
H27A C27 H27B 109.5 .
C26 C27 H27C 109.5 .
H27A C27 H27C 109.5 .
H27B C27 H27C 109.5 .
N1 C6 C7 122.6(4) .
N1 C6 H6 118.7 .
C7 C6 H6 118.7 .
C8 C7 C6 118.7(4) .
C8 C7 H7 120.7 .
C6 C7 H7 120.7 .
C7 C8 C9 119.2(4) .
C7 C8 H8 120.4 .
C9 C8 H8 120.4 .
C8 C9 C10 119.9(4) .
C8 C9 H9 120.0 .
C10 C9 H9 120.0 .
N13 C32 Fe1 179.3(4) .
N9 C44 C43 120.5(3) .
N9 C44 C45 110.2(3) .
C43 C44 C45 129.4(3) .
C49 C48 C47 117.5(3) .
C49 C48 H48 121.2 .
C47 C48 H48 121.2 .
C48 C49 C50 121.2(3) .
C48 C49 H49 119.4 .
C50 C49 H49 119.4 .
C51 C50 C49 121.5(3) .
C51 C50 H50 119.3 .
C49 C50 H50 119.3 .
C50 C51 C46 118.1(3) .
C50 C51 H51 120.9 .
C46 C51 H51 120.9 .
C44 C43 C42 117.7(4) .
C44 C43 H43 121.2 .
C42 C43 H43 121.2 .
C41 C42 C43 121.2(3) .
C41 C42 H42 119.4 .
C43 C42 H42 119.4 .
C42 C41 C40 119.3(3) .
C42 C41 H41 120.4 .
C40 C41 H41 120.4 .
N9 C40 C41 119.1(3) .
N9 C40 C39 110.0(3) .
C41 C40 C39 130.8(3) .
N11 C39 N10 115.3(3) .
N11 C39 C40 128.9(3) .
N10 C39 C40 115.8(3) .
C39 N11 C38 103.1(3) .
N11 C38 C33 110.7(3) .
N11 C38 C37 130.5(4) .
C33 C38 C37 118.8(4) .
N10 C33 C34 131.5(3) .
N10 C33 C38 106.1(3) .
C34 C33 C38 122.4(3) .
C35 C34 C33 117.0(4) .
C35 C34 H34 121.5 .
C33 C34 H34 121.5 .
C34 C35 C36 121.7(4) .
C34 C35 H35 119.2 .
C36 C35 H35 119.2 .
C37 C36 C35 122.1(4) .
C37 C36 H36 118.9 .
C35 C36 H36 118.9 .
C36 C37 C38 118.1(4) .
C36 C37 H37 121.0 .
C38 C37 H37 121.0 .
N12 C31 Fe1 177.7(4) .
O2 C2S O2B 142.7(12) .
O3 C3S O3 180(2) 3_665

loop_
_geom_bond_atom_site_label_1
_geom_bond_atom_site_label_2
_geom_bond_distance
_geom_bond_site_symmetry_2
Co1 N6 2.009(3) .
Co1 N5 2.062(2) .
Co1 N4 2.100(3) .
Co1 N3 2.106(3) .
Co1 N2 2.182(3) .
Co1 N1 2.191(2) .
Fe1 C30 1.892(3) .
Fe1 N10 1.932(3) .
Fe1 N9 1.936(3) .
Fe1 N7 1.946(3) .
Fe1 C32 1.966(4) .
Fe1 C31 1.972(4) .
N5 C25 1.348(4) .
N5 C21 1.349(4) .
N1 C6 1.339(4) .
N1 C10 1.342(4) .
N7 C45 1.368(4) .
N7 C47 1.378(4) .
N2 C5 1.340(4) .
N2 C1 1.344(4) .
N3 C20 1.343(4) .
N3 C16 1.347(4) .
N4 C11 1.341(4) .
N4 C15 1.351(4) .
C10 C9 1.392(5) .
C10 C26 1.547(5) .
N6 C30 1.150(4) .
N9 C44 1.341(4) .
N9 C40 1.353(4) .
C45 N8 1.324(4) .
C45 C44 1.462(5) .
N8 C46 1.389(4) .
C46 C51 1.398(5) .
C46 C47 1.409(4) .
C47 C48 1.394(4) .
N10 C33 1.378(4) .
N10 C39 1.380(4) .
C25 C24 1.387(5) .
C25 C26 1.545(5) .
C24 C23 1.374(6) .
C24 H24 0.9300 .
C23 C22 1.347(6) .
C23 H23 0.9300 .
C22 C21 1.408(5) .
C22 H22 0.9300 .
C21 C28 1.543(5) .
C28 C5 1.545(5) .
C28 C29 1.548(5) .
C28 C20 1.548(5) .
C5 C4 1.381(5) .
C4 C3 1.374(7) .
C4 H4 0.9300 .
C3 C2 1.366(7) .
C3 H3 0.9300 .
C2 C1 1.381(6) .
C2 H2 0.9300 .
C1 H1 0.9300 .
C20 C19 1.389(5) .
C19 C18 1.374(6) .
C19 H19 0.9300 .
C18 C17 1.371(6) .
C18 H18 0.9300 .
C17 C16 1.363(5) .
C17 H17 0.9300 .
C16 H16 0.9300 .
C29 H29A 0.9600 .
C29 H29B 0.9600 .
C29 H29C 0.9600 .
C26 C27 1.541(5) .
C26 C11 1.547(4) .
C11 C12 1.381(5) .
C12 C13 1.384(6) .
C12 H12 0.9300 .
C13 C14 1.368(6) .
C13 H13 0.9300 .
C14 C15 1.366(5) .
C14 H14 0.9300 .
C15 H15 0.9300 .
C27 H27A 0.9600 .
C27 H27B 0.9600 .
C27 H27C 0.9600 .
C6 C7 1.390(5) .
C6 H6 0.9300 .
C7 C8 1.362(6) .
C7 H7 0.9300 .
C8 C9 1.374(6) .
C8 H8 0.9300 .
C9 H9 0.9300 .
C32 N13 1.141(5) .
C44 C43 1.389(5) .
C48 C49 1.384(5) .
C48 H48 0.9300 .
C49 C50 1.402(5) .
C49 H49 0.9300 .
C50 C51 1.377(5) .
C50 H50 0.9300 .
C51 H51 0.9300 .
C43 C42 1.393(6) .
C43 H43 0.9300 .
C42 C41 1.364(6) .
C42 H42 0.9300 .
C41 C40 1.393(5) .
C41 H41 0.9300 .
C40 C39 1.445(5) .
C39 N11 1.324(4) .
N11 C38 1.386(5) .
C38 C33 1.411(5) .
C38 C37 1.416(5) .
C33 C34 1.397(5) .
C34 C35 1.380(5) .
C34 H34 0.9300 .
C35 C36 1.386(6) .
C35 H35 0.9300 .
C36 C37 1.374(6) .
C36 H36 0.9300 .
C37 H37 0.9300 .
C31 N12 1.139(5) .
O1 C1S 1.285(8) .
C2S O2 1.462(10) .
C2S O2B 1.49(2) .
C3S O3 1.34(2) .
C3S O3 1.34(2) 3_665
